data_4325582
loop_
_publ_author_name
'Guibin Ma'
'Michael J. Ferguson'
'Robert McDonald'
'Ronald G. Cavell'

_publ_contact_author_address
; Department of Chemistry
  University of Alberta
  Edmonton, Alberta T6G 2G2
  Canada
;
_publ_contact_author_email ron.cavell@ualberta.ca
_publ_contact_author_fax 1(780)4928231
_publ_contact_author_name 'Dr. Ronald G. Cavell'
_publ_contact_author_phone 1(780)4925310
_publ_section_title
;
 Actinide Metals with Multiple Bonds to Carbon: Synthesis,
 Characterization, and Reactivity of U(IV) and Th(IV)
 Bis(iminophosphorano)methandiide Pincer Carbene Complexes
;
_journal_name_full 'Inorganic Chemistry'
_journal_page_first 6500
_journal_page_last 6508
_journal_paper_doi 10.1021/ic102537q
_journal_volume 50
_journal_year 2011
_chemical_formula_moiety 'C13 H21 Cl3 O2 U'
_chemical_formula_sum 'C13 H21 Cl3 O2 U'
_chemical_formula_weight 553.68
_chemical_name_systematic
; 
 ? 
;
_space_group_IT_number 14
_symmetry_cell_setting monoclinic
_symmetry_space_group_name_Hall '-P 2ybc'
_symmetry_space_group_name_H-M 'P 1 21/c 1'
_atom_sites_solution_hydrogens geom
_atom_sites_solution_primary direct
_atom_sites_solution_secondary difmap
_audit_creation_method SHELXL-97
_cell_angle_alpha 90.00
_cell_angle_beta 101.9790(10)
_cell_angle_gamma 90.00
_cell_formula_units_Z 4
_cell_length_a 8.3657(9)
_cell_length_b 13.3438(14)
_cell_length_c 15.4265(16)
_cell_measurement_reflns_used 6944
_cell_measurement_temperature 193(2)
_cell_measurement_theta_max 27.46
_cell_measurement_theta_min 2.49
_cell_volume 1684.6(3)
_computing_cell_refinement 'Bruker SAINT (Bruker, 1997)'
_computing_data_collection 'Bruker SMART (Bruker, 1997)'
_computing_data_reduction 'Bruker SAINT (Bruker, 1997)'
_computing_molecular_graphics 'Bruker SHELXTL (Bruker, 1997)'
_computing_publication_material 'Bruker SHELXTL (Bruker, 1997)'
_computing_structure_refinement 'SHELXL-97 (Sheldrick, 1997)'
_computing_structure_solution 'SHELXS-97 (Sheldrick, 1990)'
_diffrn_ambient_temperature 193(2)
_diffrn_detector_area_resol_mean 8.192
_diffrn_measured_fraction_theta_full 0.997
_diffrn_measured_fraction_theta_max 0.997
_diffrn_measurement_device_type 'Bruker PLATFORM diffractometer/SMART 1000 CCD area detector'
_diffrn_measurement_method '\w scans'
_diffrn_radiation_monochromator graphite
_diffrn_radiation_source 'fine-focus sealed tube'
_diffrn_radiation_type MoK\a
_diffrn_radiation_wavelength 0.71073
_diffrn_reflns_av_R_equivalents 0.0332
_diffrn_reflns_av_sigmaI/netI 0.0297
_diffrn_reflns_limit_h_max 10
_diffrn_reflns_limit_h_min -10
_diffrn_reflns_limit_k_max 17
_diffrn_reflns_limit_k_min -17
_diffrn_reflns_limit_l_max 19
_diffrn_reflns_limit_l_min -20
_diffrn_reflns_number 14371
_diffrn_reflns_theta_full 27.46
_diffrn_reflns_theta_max 27.46
_diffrn_reflns_theta_min 2.04
_diffrn_standards_decay_% 0
_diffrn_standards_interval_time 0
_diffrn_standards_number 0
_exptl_absorpt_coefficient_mu 10.106
_exptl_absorpt_correction_T_max 0.2146
_exptl_absorpt_correction_T_min 0.0790
_exptl_absorpt_correction_type integration
_exptl_absorpt_process_details 'Bruker SHELXTL (Bruker, 1997)'
_exptl_crystal_colour green
_exptl_crystal_density_diffrn 2.183
_exptl_crystal_description fragment
_exptl_crystal_F_000 1032
_exptl_crystal_size_max 0.51
_exptl_crystal_size_mid 0.46
_exptl_crystal_size_min 0.22
_refine_diff_density_max 1.081
_refine_diff_density_min -1.115
_refine_diff_density_rms 0.124
_refine_ls_extinction_method none
_refine_ls_goodness_of_fit_ref 1.154
_refine_ls_hydrogen_treatment constr
_refine_ls_matrix_type full
_refine_ls_number_parameters 181
_refine_ls_number_reflns 3845
_refine_ls_number_restraints 0
_refine_ls_restrained_S_all 1.154
_refine_ls_R_factor_all 0.0228
_refine_ls_R_factor_gt 0.0212
_refine_ls_shift/su_max 0.004
_refine_ls_shift/su_mean 0.000
_refine_ls_structure_factor_coef Fsqd
_refine_ls_weighting_details 'calc w=1/[\s^2^(Fo^2^)+(0.0156P)^2^+2.6619P] where P=(Fo^2^+2Fc^2^)/3'
_refine_ls_weighting_scheme calc
_refine_ls_wR_factor_gt 0.0532
_refine_ls_wR_factor_ref 0.0538
_reflns_number_gt 3633
_reflns_number_total 3845
_reflns_threshold_expression I>2\s(I)
_cod_data_source_file ic102537q_si_002_5.cif
_cod_data_source_block 8
_cod_original_sg_symbol_H-M 'P 21/c'
_cod_database_code 4325582

loop_
_symmetry_equiv_pos_as_xyz
'x, y, z'
'-x, y+1/2, -z+1/2'
'-x, -y, -z'
'x, -y-1/2, z-1/2'

loop_
_atom_site_label
_atom_site_type_symbol
_atom_site_fract_x
_atom_site_fract_y
_atom_site_fract_z
_atom_site_U_iso_or_equiv
_atom_site_adp_type
_atom_site_occupancy
_atom_site_symmetry_multiplicity
_atom_site_calc_flag
_atom_site_refinement_flags
_atom_site_disorder_assembly
_atom_site_disorder_group
U U 0.226233(14) 0.738894(9) 0.230788(8) 0.02007(5) Uani 1 1 d . . .
Cl1 Cl 0.46685(11) 0.80236(8) 0.15958(6) 0.0334(2) Uani 1 1 d . . .
Cl2 Cl 0.07835(13) 0.63812(8) 0.33730(7) 0.0397(2) Uani 1 1 d . . .
Cl3 Cl 0.25332(12) 0.89462(7) 0.33789(7) 0.0387(2) Uani 1 1 d . . .
O1 O 0.4595(3) 0.6745(2) 0.33718(16) 0.0298(6) Uani 1 1 d . B .
O2 O 0.2838(3) 0.57642(18) 0.16772(17) 0.0275(5) Uani 1 1 d . . .
C1 C -0.0017(5) 0.8663(3) 0.1403(3) 0.0343(8) Uani 1 1 d . . .
H1 H -0.0100 0.9394 0.1526 0.041 Uiso 1 1 calc R . .
C2 C 0.0728(5) 0.8241(3) 0.0744(3) 0.0371(9) Uani 1 1 d . . .
H2 H 0.1277 0.8626 0.0332 0.044 Uiso 1 1 calc R . .
C3 C 0.0311(5) 0.7236(3) 0.0663(3) 0.0378(9) Uani 1 1 d . . .
H3 H 0.0519 0.6782 0.0183 0.045 Uiso 1 1 calc R . .
C4 C -0.0696(5) 0.7005(3) 0.1258(3) 0.0396(10) Uani 1 1 d . . .
H4 H -0.1342 0.6375 0.1260 0.047 Uiso 1 1 calc R . .
C5 C -0.0894(4) 0.7894(3) 0.1722(3) 0.0357(9) Uani 1 1 d . . .
H5 H -0.1710 0.7994 0.2104 0.043 Uiso 1 1 calc R . .
C11 C 0.6009(5) 0.6196(3) 0.3175(3) 0.0366(9) Uani 1 1 d . B .
H11A H 0.6722 0.6652 0.2919 0.044 Uiso 1 1 calc R . .
H11B H 0.5642 0.5646 0.2750 0.044 Uiso 1 1 calc R . .
C12 C 0.6899(6) 0.5788(4) 0.4042(3) 0.0462(11) Uani 1 1 d . . .
H12A H 0.6558 0.5090 0.4126 0.055 Uiso 0.60 1 calc PR A 1
H12B H 0.8095 0.5802 0.4080 0.055 Uiso 0.60 1 calc PR A 1
H12C H 0.7935 0.6117 0.4222 0.055 Uiso 0.40 1 d PR A 2
H12D H 0.7092 0.5084 0.3990 0.055 Uiso 0.40 1 d PR A 2
C13A C 0.6429(9) 0.6467(7) 0.4713(5) 0.0370(16) Uani 0.60 1 d P B 1
H13A H 0.6488 0.6111 0.5282 0.044 Uiso 0.60 1 calc PR B 1
H13B H 0.7166 0.7055 0.4819 0.044 Uiso 0.60 1 calc PR B 1
C13B C 0.5926(17) 0.5960(10) 0.4686(8) 0.042(3) Uani 0.40 1 d P B 2
H13C H 0.6628 0.6155 0.5260 0.050 Uiso 0.40 1 calc PR B 2
H13D H 0.5321 0.5344 0.4777 0.050 Uiso 0.40 1 calc PR B 2
C14 C 0.4767(6) 0.6778(4) 0.4346(2) 0.0402(10) Uani 1 1 d . . .
H14A H 0.4571 0.7465 0.4542 0.048 Uiso 0.60 1 calc PR B 1
H14B H 0.3977 0.6318 0.4536 0.048 Uiso 0.60 1 calc PR B 1
H14C H 0.3732 0.6675 0.4508 0.048 Uiso 0.40 1 d PR B 2
H14D H 0.5204 0.7412 0.4576 0.048 Uiso 0.40 1 d PR B 2
C21 C 0.3601(5) 0.5596(3) 0.0918(3) 0.0316(8) Uani 1 1 d . . .
H21A H 0.4796 0.5505 0.1112 0.038 Uiso 1 1 calc R . .
H21B H 0.3388 0.6165 0.0498 0.038 Uiso 1 1 calc R . .
C22 C 0.2801(6) 0.4648(3) 0.0496(3) 0.0391(9) Uani 1 1 d . . .
H22A H 0.3512 0.4297 0.0155 0.047 Uiso 1 1 calc R . .
H22B H 0.1735 0.4793 0.0100 0.047 Uiso 1 1 calc R . .
C23 C 0.2585(6) 0.4033(3) 0.1295(3) 0.0374(9) Uani 1 1 d . . .
H23A H 0.1691 0.3539 0.1130 0.045 Uiso 1 1 calc R . .
H23B H 0.3605 0.3676 0.1563 0.045 Uiso 1 1 calc R . .
C24 C 0.2165(5) 0.4811(3) 0.1920(3) 0.0374(9) Uani 1 1 d . . .
H24A H 0.0965 0.4862 0.1857 0.045 Uiso 1 1 calc R . .
H24B H 0.2655 0.4634 0.2542 0.045 Uiso 1 1 calc R . .

loop_
_atom_site_aniso_label
_atom_site_aniso_U_11
_atom_site_aniso_U_22
_atom_site_aniso_U_33
_atom_site_aniso_U_23
_atom_site_aniso_U_13
_atom_site_aniso_U_12
U 0.01955(8) 0.02059(7) 0.02035(8) -0.00422(4) 0.00478(5) -0.00258(4)
Cl1 0.0260(4) 0.0444(5) 0.0305(4) 0.0057(4) 0.0075(3) -0.0082(4)
Cl2 0.0423(5) 0.0461(6) 0.0356(5) -0.0029(4) 0.0191(4) -0.0149(4)
Cl3 0.0397(5) 0.0328(5) 0.0403(5) -0.0175(4) 0.0007(4) 0.0013(4)
O1 0.0293(13) 0.0390(15) 0.0214(12) 0.0003(11) 0.0063(10) 0.0099(11)
O2 0.0338(13) 0.0231(12) 0.0279(13) -0.0031(10) 0.0121(11) -0.0014(10)
C1 0.0295(19) 0.032(2) 0.038(2) -0.0007(16) -0.0007(16) 0.0056(15)
C2 0.0273(19) 0.053(3) 0.028(2) 0.0015(18) -0.0022(15) 0.0051(17)
C3 0.032(2) 0.049(2) 0.0269(19) -0.0120(18) -0.0070(16) 0.0119(18)
C4 0.0243(19) 0.037(2) 0.051(3) -0.0115(19) -0.0081(17) -0.0062(16)
C5 0.0188(17) 0.044(2) 0.043(2) -0.0048(19) 0.0037(16) 0.0027(16)
C11 0.031(2) 0.050(2) 0.030(2) -0.0012(17) 0.0081(16) 0.0142(17)
C12 0.042(2) 0.060(3) 0.036(2) 0.008(2) 0.0063(19) 0.019(2)
C13A 0.033(4) 0.046(5) 0.029(3) 0.000(3) -0.002(3) -0.005(3)
C13B 0.052(7) 0.047(7) 0.029(6) 0.007(5) 0.014(5) 0.007(6)
C14 0.047(2) 0.054(3) 0.0197(18) 0.0014(17) 0.0073(16) 0.014(2)
C21 0.039(2) 0.0315(19) 0.0279(18) -0.0050(15) 0.0137(16) 0.0010(15)
C22 0.055(3) 0.035(2) 0.026(2) -0.0084(16) 0.0044(17) 0.0032(18)
C23 0.049(2) 0.0266(19) 0.035(2) -0.0029(16) 0.0057(18) -0.0008(16)
C24 0.050(2) 0.0248(18) 0.041(2) -0.0011(17) 0.0177(19) -0.0061(16)

loop_
_atom_type_symbol
_atom_type_description
_atom_type_scat_dispersion_real
_atom_type_scat_dispersion_imag
_atom_type_scat_source
C C 0.0033 0.0016 'International Tables Vol C Tables 4.2.6.8 and 6.1.1.4'
H H 0.0000 0.0000 'International Tables Vol C Tables 4.2.6.8 and 6.1.1.4'
O O 0.0106 0.0060 'International Tables Vol C Tables 4.2.6.8 and 6.1.1.4'
Cl Cl 0.1484 0.1585 'International Tables Vol C Tables 4.2.6.8 and 6.1.1.4'
U U -9.6767 9.6646 'International Tables Vol C Tables 4.2.6.8 and 6.1.1.4'

loop_
_geom_angle_atom_site_label_1
_geom_angle_atom_site_label_2
_geom_angle_atom_site_label_3
_geom_angle
O1 U O2 76.12(9)
O1 U Cl2 79.20(7)
O2 U Cl2 87.28(6)
O1 U Cl1 79.57(7)
O2 U Cl1 83.62(6)
Cl2 U Cl1 158.36(3)
O1 U Cl3 84.44(7)
O2 U Cl3 160.53(7)
Cl2 U Cl3 90.11(3)
Cl1 U Cl3 91.97(3)
O1 U C5 155.33(11)
O2 U C5 110.24(11)
Cl2 U C5 77.39(10)
Cl1 U C5 124.20(10)
Cl3 U C5 87.94(9)
O1 U C4 147.33(12)
O2 U C4 80.03(11)
Cl2 U C4 77.67(11)
Cl1 U C4 119.69(10)
Cl3 U C4 118.21(9)
C5 U C4 30.30(13)
O1 U C1 161.49(11)
O2 U C1 121.46(11)
Cl2 U C1 105.71(9)
Cl1 U C1 95.77(9)
Cl3 U C1 77.78(9)
C5 U C1 30.18(13)
C4 U C1 49.79(12)
O1 U C3 147.55(11)
O2 U C3 72.23(11)
Cl2 U C3 105.98(11)
Cl1 U C3 89.88(10)
Cl3 U C3 126.86(9)
C5 U C3 49.44(13)
C4 U C3 29.91(14)
C1 U C3 49.24(12)
O1 U C2 155.06(11)
O2 U C2 96.42(11)
Cl2 U C2 124.74(9)
Cl1 U C2 75.93(9)
Cl3 U C2 100.89(10)
C5 U C2 49.58(13)
C4 U C2 49.33(14)
C1 U C2 30.11(12)
C3 U C2 29.40(13)
C11 O1 C14 108.1(3)
C11 O1 U 127.0(2)
C14 O1 U 124.8(2)
C21 O2 C24 109.0(3)
C21 O2 U 127.2(2)
C24 O2 U 122.9(2)
C5 C1 C2 107.5(4)
C5 C1 U 74.1(2)
C2 C1 U 75.7(2)
C3 C2 C1 108.0(4)
C3 C2 U 74.9(2)
C1 C2 U 74.2(2)
C2 C3 C4 109.2(4)
C2 C3 U 75.7(2)
C4 C3 U 74.5(2)
C3 C4 C5 107.2(4)
C3 C4 U 75.6(2)
C5 C4 U 74.2(2)
C1 C5 C4 108.1(4)
C1 C5 U 75.7(2)
C4 C5 U 75.5(2)
O1 C11 C12 105.6(3)
C13B C12 C11 108.4(6)
C13A C12 C11 104.3(4)
C14 C13A C12 105.8(5)
C12 C13B C14 107.3(8)
C13A C14 O1 105.8(4)
O1 C14 C13B 104.8(5)
O2 C21 C22 104.2(3)
C21 C22 C23 102.6(3)
C24 C23 C22 103.3(3)
O2 C24 C23 106.3(3)

loop_
_geom_bond_atom_site_label_1
_geom_bond_atom_site_label_2
_geom_bond_distance
U O1 2.431(2)
U O2 2.465(2)
U Cl2 2.6234(9)
U Cl1 2.6256(9)
U Cl3 2.6351(9)
U C5 2.693(4)
U C4 2.710(4)
U C1 2.714(4)
U C3 2.725(4)
U C2 2.734(4)
O1 C11 1.476(4)
O1 C14 1.480(4)
O2 C21 1.462(4)
O2 C24 1.470(4)
C1 C5 1.408(6)
C1 C2 1.415(6)
C2 C3 1.385(6)
C3 C4 1.403(7)
C4 C5 1.412(6)
C11 C12 1.492(6)
C12 C13B 1.428(12)
C12 C13A 1.489(9)
C13A C14 1.449(8)
C13B C14 1.482(12)
C21 C22 1.514(5)
C22 C23 1.522(6)
C23 C24 1.507(5)

loop_
_geom_torsion_atom_site_label_1
_geom_torsion_atom_site_label_2
_geom_torsion_atom_site_label_3
_geom_torsion_atom_site_label_4
_geom_torsion
O2 U O1 C11 38.8(3)
Cl2 U O1 C11 128.7(3)
Cl1 U O1 C11 -47.1(3)
Cl3 U O1 C11 -140.2(3)
C5 U O1 C11 147.2(3)
C4 U O1 C11 83.1(4)
C1 U O1 C11 -124.0(4)
C3 U O1 C11 25.8(4)
C2 U O1 C11 -36.2(4)
O2 U O1 C14 -136.5(3)
Cl2 U O1 C14 -46.6(3)
Cl1 U O1 C14 137.6(3)
Cl3 U O1 C14 44.5(3)
C5 U O1 C14 -28.1(5)
C4 U O1 C14 -92.2(4)
C1 U O1 C14 60.7(5)
C3 U O1 C14 -149.5(3)
C2 U O1 C14 148.5(3)
O1 U O2 C21 -105.7(3)
Cl2 U O2 C21 174.8(3)
Cl1 U O2 C21 -24.9(3)
Cl3 U O2 C21 -102.6(3)
C5 U O2 C21 99.3(3)
C4 U O2 C21 96.8(3)
C1 U O2 C21 68.0(3)
C3 U O2 C21 67.0(3)
C2 U O2 C21 50.1(3)
O1 U O2 C24 86.4(3)
Cl2 U O2 C24 6.9(3)
Cl1 U O2 C24 167.2(3)
Cl3 U O2 C24 89.5(3)
C5 U O2 C24 -68.6(3)
C4 U O2 C24 -71.1(3)
C1 U O2 C24 -99.9(3)
C3 U O2 C24 -100.9(3)
C2 U O2 C24 -117.8(3)
O1 U C1 C5 -123.9(3)
O2 U C1 C5 75.8(3)
Cl2 U C1 C5 -20.8(3)
Cl1 U C1 C5 161.8(2)
Cl3 U C1 C5 -107.4(2)
C4 U C1 C5 37.3(3)
C3 U C1 C5 77.0(3)
C2 U C1 C5 113.2(4)
O1 U C1 C2 122.9(3)
O2 U C1 C2 -37.5(3)
Cl2 U C1 C2 -134.0(2)
Cl1 U C1 C2 48.6(2)
Cl3 U C1 C2 139.4(3)
C5 U C1 C2 -113.2(4)
C4 U C1 C2 -75.9(3)
C3 U C1 C2 -36.3(2)
C5 C1 C2 C3 0.0(4)
U C1 C2 C3 67.9(3)
C5 C1 C2 U -67.9(3)
O1 U C2 C3 105.1(3)
O2 U C2 C3 34.4(3)
Cl2 U C2 C3 -56.8(3)
Cl1 U C2 C3 116.1(2)
Cl3 U C2 C3 -154.6(2)
C5 U C2 C3 -76.8(3)
C4 U C2 C3 -36.6(2)
C1 U C2 C3 -114.1(4)
O1 U C2 C1 -140.8(3)
O2 U C2 C1 148.5(2)
Cl2 U C2 C1 57.4(3)
Cl1 U C2 C1 -129.7(2)
Cl3 U C2 C1 -40.4(2)
C5 U C2 C1 37.3(2)
C4 U C2 C1 77.6(3)
C3 U C2 C1 114.1(4)
C1 C2 C3 C4 0.2(4)
U C2 C3 C4 67.6(3)
C1 C2 C3 U -67.4(3)
O1 U C3 C2 -130.6(3)
O2 U C3 C2 -143.9(3)
Cl2 U C3 C2 134.4(2)
Cl1 U C3 C2 -60.6(2)
Cl3 U C3 C2 31.8(3)
C5 U C3 C2 77.3(3)
C4 U C3 C2 115.0(4)
C1 U C3 C2 37.2(2)
O1 U C3 C4 114.3(3)
O2 U C3 C4 101.1(3)
Cl2 U C3 C4 19.4(3)
Cl1 U C3 C4 -175.6(2)
Cl3 U C3 C4 -83.2(3)
C5 U C3 C4 -37.7(2)
C1 U C3 C4 -77.8(3)
C2 U C3 C4 -115.0(4)
C2 C3 C4 C5 -0.3(5)
U C3 C4 C5 68.0(3)
C2 C3 C4 U -68.4(3)
O1 U C4 C3 -115.1(3)
O2 U C4 C3 -71.6(2)
Cl2 U C4 C3 -161.0(3)
Cl1 U C4 C3 5.1(3)
Cl3 U C4 C3 115.6(2)
C5 U C4 C3 113.0(4)
C1 U C4 C3 75.8(3)
C2 U C4 C3 35.9(2)
O1 U C4 C5 131.9(3)
O2 U C4 C5 175.4(3)
Cl2 U C4 C5 86.1(3)
Cl1 U C4 C5 -107.9(3)
Cl3 U C4 C5 2.7(3)
C1 U C4 C5 -37.2(3)
C3 U C4 C5 -113.0(4)
C2 U C4 C5 -77.1(3)
C2 C1 C5 C4 -0.2(4)
U C1 C5 C4 -69.2(3)
C2 C1 C5 U 69.0(3)
C3 C4 C5 C1 0.4(5)
U C4 C5 C1 69.4(3)
C3 C4 C5 U -69.0(3)
O1 U C5 C1 140.8(3)
O2 U C5 C1 -118.2(2)
Cl2 U C5 C1 159.5(2)
Cl1 U C5 C1 -22.0(3)
Cl3 U C5 C1 68.9(2)
C4 U C5 C1 -113.4(4)
C3 U C5 C1 -76.2(3)
C2 U C5 C1 -37.3(2)
O1 U C5 C4 -105.8(3)
O2 U C5 C4 -4.8(3)
Cl2 U C5 C4 -87.1(3)
Cl1 U C5 C4 91.4(3)
Cl3 U C5 C4 -177.6(3)
C1 U C5 C4 113.4(4)
C3 U C5 C4 37.2(3)
C2 U C5 C4 76.2(3)
C14 O1 C11 C12 7.5(5)
U O1 C11 C12 -168.5(3)
O1 C11 C12 C13B 8.2(8)
O1 C11 C12 C13A -24.4(6)
C11 C12 C13A C14 33.0(7)
C11 C12 C13B C14 -20.7(11)
C12 C13A C14 O1 -28.4(7)
C11 O1 C14 C13A 13.0(6)
U O1 C14 C13A -171.0(4)
C11 O1 C14 C13B -19.6(7)
U O1 C14 C13B 156.4(6)
C12 C13B C14 O1 24.8(11)
C24 O2 C21 C22 21.7(4)
U O2 C21 C22 -147.5(2)
O2 C21 C22 C23 -36.1(4)
C21 C22 C23 C24 36.9(4)
C21 O2 C24 C23 1.6(4)
U O2 C24 C23 171.5(2)
C22 C23 C24 O2 -24.1(4)
